data_9017287
loop_
_publ_author_name
'Nenert, G.'
'Missen, O. P.'
'Lian, H.'
'Weil, M.'
'Blake, G. R.'
'Kampf, A. R.'
'Mills, S. J.'

_publ_section_title
;
 Crystal structure and thermal behavior of Bi6Te2O15: investigation of
 synthetic and natural pingguite
;
_journal_name_full 'Physics and Chemistry of Minerals'
_journal_page_last 53
_journal_volume 47
_journal_year 2020
_chemical_compound_source Synthetic
_chemical_formula_sum 'Bi5 O16 Te'
_chemical_name_mineral Pingguite
_space_group_IT_number 62
_space_group_name_Hall '-P 2ac 2n'
_space_group_name_H-M_alt 'P n m a'
_symmetry_space_group_name_H-M 'P n m a'
_cell_angle_alpha 90
_cell_angle_beta 90
_cell_angle_gamma 90
_cell_length_a 10.61155
_cell_length_b 22.74458
_cell_length_c 5.399038
_cell_formula_units_Z 8
_cell_volume 1303.086
_database_code_amcsd 0020926
_exptl_crystal_density_diffrn 7.281
_cod_data_source_file inputs/fixed/downloads/10/10506.cif
_cod_data_source_block 10506
_cod_original_formula_sum 'Bi5 Te O16'
_cod_database_code 9017287

loop_
_space_group_symop_operation_xyz
x,y,z
x,1/2-y,z
-x,1/2+y,-z
1/2-x,1/2+y,1/2+z
1/2+x,1/2-y,1/2-z
1/2+x,y,1/2-z
1/2-x,-y,1/2+z
-x,-y,-z

loop_
_atom_site_label
_atom_site_fract_x
_atom_site_fract_y
_atom_site_fract_z
Bi1 .11570 .62244 .2670
Bi2 .3795 .005860 .2827
Bi3 .1403 .25 .7246
Bi4 .3898 .25 .2692
Te .1303 .12817 .2508
O1 .004 .1621 .041
O2 .014 .0740 .390
O3 .061 .5332 .153
O4 .077 .1814 .505
O5 .248 .1868 .121
O6 .260 .0965 .455
O7 .305 .5783 .510
O8 .328 .25 .639

loop_
_cod_changelog_entry_id
_cod_changelog_entry_author
_cod_changelog_entry_date
_cod_changelog_entry_text
1 'Vaitkus, Antanas' 2023-12-04T11:14:32+02:00
;
 Added atomic coordinates after consulting the source AMCSD entry. Due to a
 transient error, at one point in time the atomic coordinates were not included
 in the CIF file generated by the AMCSD.
;

loop_
_cod_related_entry_id
_cod_related_entry_database
_cod_related_entry_code
1 AMCSD 0020926
